data_2004587
loop_
_publ_author_name
'Mullica, D. F.'
'Hayward, P. K.'
'Sappenfield, E. L.'

_publ_section_title
;
 Cadmium Hexacyanoiridate(III) Dodecahydrate
;
_journal_issue 3
_journal_name_full 'Acta Crystallographica Section C'
_journal_page_first 502
_journal_page_last 504
_journal_paper_doi 10.1107/S0108270195014387
_journal_volume 52
_journal_year 1996
_chemical_formula_iupac 'Cd3 [Ir(C N)6]2 , 12H2 O'
_chemical_formula_moiety '(Cd3 2+) [Ir (CN6) 3-]2 (H2 O)12'
_chemical_formula_structural 'Cd3 (Ir (C N)6)2 (H2 O)12'
_chemical_formula_sum 'C12 H24 Cd3 Ir2 N12 O12'
_chemical_formula_weight 1250.06
_chemical_name_common
;
Cadmium iridium hexacyanide dodecahydrate
;
_chemical_name_systematic
;
Cadmium hexacyanoiridate (III) dodecahydrate
;
_space_group_IT_number 225
_symmetry_cell_setting cubic
_symmetry_space_group_name_Hall '-F 4 2 3'
_symmetry_space_group_name_H-M 'F m -3 m'
_cell_angle_alpha 90.00
_cell_angle_beta 90.00
_cell_angle_gamma 90.00
_cell_formula_units_Z 1.333
_cell_length_a 10.8480(10)
_cell_length_b 10.8480(10)
_cell_length_c 10.8480(10)
_cell_measurement_reflns_used 25
_cell_measurement_temperature 292
_cell_measurement_theta_max 28.00
_cell_measurement_theta_min 7.08
_cell_volume 1276.6(2)
_computing_cell_refinement 'CAD-4 Software'
_computing_data_collection 'CAD-4 Software (Enraf Nonius, 1989)'
_computing_data_reduction 'Structural Determination Package (Enraf-Nonius, 1985)'
_computing_molecular_graphics 'SHELXTL-Plus: XP'
_computing_publication_material 'Local CIFGEN program'
_computing_structure_refinement SHELXTL-Plus
_computing_structure_solution 'SHELXTL-Plus (Sheldrick, 1987)'
_diffrn_ambient_temperature 292
_diffrn_measurement_device 'Enraf-Nonius CAD4-F'
_diffrn_measurement_method \w-2\q
_diffrn_radiation_monochromator graphite
_diffrn_radiation_source 'fine-focus sealed tube'
_diffrn_radiation_type MoK\a
_diffrn_radiation_wavelength 0.71073
_diffrn_reflns_av_R_equivalents 0.0234
_diffrn_reflns_limit_h_max 21
_diffrn_reflns_limit_h_min -3
_diffrn_reflns_limit_k_max 21
_diffrn_reflns_limit_k_min -3
_diffrn_reflns_limit_l_max 21
_diffrn_reflns_limit_l_min -3
_diffrn_reflns_number 1093
_diffrn_reflns_theta_max 45.00
_diffrn_reflns_theta_min 1.50
_diffrn_standards_decay_% 1.0
_diffrn_standards_interval_time 120.0
_diffrn_standards_number 3
_exptl_absorpt_coefficient_mu 8.567
_exptl_absorpt_correction_T_max 0.235
_exptl_absorpt_correction_T_min 0.187
_exptl_absorpt_correction_type 'combination of \y scan and spherical (Enraf-Nonius, 1985)'
_exptl_absorpt_process_details 'Combination of \y scans and spherical (Enraf-Nonius, 1985)'
_exptl_crystal_colour Colorless
_exptl_crystal_density_diffrn 2.17
_exptl_crystal_density_meas 2.15
_exptl_crystal_density_method 'flotation - bromoform and bromobenzene'
_exptl_crystal_description 'Clear cube'
_exptl_crystal_F_000 765
_exptl_crystal_size_max 0.15
_exptl_crystal_size_mid 0.13
_exptl_crystal_size_min 0.12
_refine_diff_density_max 1.246
_refine_diff_density_min -0.779
_refine_ls_extinction_coef 0.00016(4)
_refine_ls_extinction_method 'SHELXL-Plus (Sheldrick, 1989)'
_refine_ls_goodness_of_fit_obs 1.099
_refine_ls_hydrogen_treatment 'No hydrogens located'
_refine_ls_matrix_type full
_refine_ls_number_parameters 16
_refine_ls_number_reflns 252
_refine_ls_R_factor_all 0.044
_refine_ls_R_factor_obs 0.026
_refine_ls_shift/esd_max 0.159
_refine_ls_shift/esd_mean 0.047
_refine_ls_structure_factor_coef F
_refine_ls_weighting_details 'w = 1/[\s^2^(F) + 0.0003F^2^]'
_refine_ls_weighting_scheme calc
_refine_ls_wR_factor_all 1.335
_refine_ls_wR_factor_obs 0.032
_reflns_number_observed 252
_reflns_number_total 316
_reflns_observed_criterion >4.0sigma(F)
_cod_data_source_file br1126.cif
_cod_data_source_block CDIR
_cod_depositor_comments
;
The following automatic conversions were performed:
'_symmetry_cell_setting' value 'Cubic' changed to 'cubic' according to
'/home/saulius/struct/CIF-dictionaries/cif_core.dic' dictionary named
'cif_core.dic' version 2.4.1 from 2010-06-29.

Automatic conversion script
Id: cif_fix_enum 1527 2010-12-29 10:47:43Z saulius 

The following automatic conversions were performed:

'_symmetry_cell_setting' value 'Cubic' changed to 'cubic' according
to /home/saulius/struct/CIF-dictionaries/cif_core.dic dictionary
named 'cif_core.dic' version 2.4.1 from
2010-06-29.

'_refine_ls_matrix_type' value 'Full' changed to 'full'
according to /home/saulius/struct/CIF-dictionaries/cif_core.dic
dictionary named 'cif_core.dic' version 2.4.1 from 2010-06-29.

Automatic conversion script
Id: cif_fix_values 1715 2011-07-08 13:25:40Z adriana 
;
_cod_database_code 2004587

loop_
_symmetry_equiv_pos_as_xyz
x,y,z
-x,-y,-z
x,y+1/2,z+1/2
-x,-y+1/2,-z+1/2
x+1/2,y,z+1/2
-x+1/2,-y,-z+1/2
x+1/2,y+1/2,z
-x+1/2,-y+1/2,-z
-x,-y,z
x,y,-z
-x,-y+1/2,z+1/2
x,y+1/2,-z+1/2
-x+1/2,-y,z+1/2
x+1/2,y,-z+1/2
-x+1/2,-y+1/2,z
x+1/2,y+1/2,-z
-x,y,-z
x,-y,z
-x,y+1/2,-z+1/2
x,-y+1/2,z+1/2
-x+1/2,y,-z+1/2
x+1/2,-y,z+1/2
-x+1/2,y+1/2,-z
x+1/2,-y+1/2,z
x,-y,-z
-x,y,z
x,-y+1/2,-z+1/2
-x,y+1/2,z+1/2
x+1/2,-y,-z+1/2
-x+1/2,y,z+1/2
x+1/2,-y+1/2,-z
-x+1/2,y+1/2,z
z,x,y
-z,-x,-y
z,x+1/2,y+1/2
-z,-x+1/2,-y+1/2
z+1/2,x,y+1/2
-z+1/2,-x,-y+1/2
z+1/2,x+1/2,y
-z+1/2,-x+1/2,-y
z,-x,-y
-z,x,y
z,-x+1/2,-y+1/2
-z,x+1/2,y+1/2
z+1/2,-x,-y+1/2
-z+1/2,x,y+1/2
z+1/2,-x+1/2,-y
-z+1/2,x+1/2,y
-z,-x,y
z,x,-y
-z,-x+1/2,y+1/2
z,x+1/2,-y+1/2
-z+1/2,-x,y+1/2
z+1/2,x,-y+1/2
-z+1/2,-x+1/2,y
z+1/2,x+1/2,-y
-z,x,-y
z,-x,y
-z,x+1/2,-y+1/2
z,-x+1/2,y+1/2
-z+1/2,x,-y+1/2
z+1/2,-x,y+1/2
-z+1/2,x+1/2,-y
z+1/2,-x+1/2,y
y,z,x
-y,-z,-x
y,z+1/2,x+1/2
-y,-z+1/2,-x+1/2
y+1/2,z,x+1/2
-y+1/2,-z,-x+1/2
y+1/2,z+1/2,x
-y+1/2,-z+1/2,-x
-y,z,-x
y,-z,x
-y,z+1/2,-x+1/2
y,-z+1/2,x+1/2
-y+1/2,z,-x+1/2
y+1/2,-z,x+1/2
-y+1/2,z+1/2,-x
y+1/2,-z+1/2,x
y,-z,-x
-y,z,x
y,-z+1/2,-x+1/2
-y,z+1/2,x+1/2
y+1/2,-z,-x+1/2
-y+1/2,z,x+1/2
y+1/2,-z+1/2,-x
-y+1/2,z+1/2,x
-y,-z,x
y,z,-x
-y,-z+1/2,x+1/2
y,z+1/2,-x+1/2
-y+1/2,-z,x+1/2
y+1/2,z,-x+1/2
-y+1/2,-z+1/2,x
y+1/2,z+1/2,-x
y,x,-z
-y,-x,z
y,x+1/2,-z+1/2
-y,-x+1/2,z+1/2
y+1/2,x,-z+1/2
-y+1/2,-x,z+1/2
y+1/2,x+1/2,-z
-y+1/2,-x+1/2,z
-y,-x,-z
y,x,z
-y,-x+1/2,-z+1/2
y,x+1/2,z+1/2
-y+1/2,-x,-z+1/2
y+1/2,x,z+1/2
-y+1/2,-x+1/2,-z
y+1/2,x+1/2,z
y,-x,z
-y,x,-z
y,-x+1/2,z+1/2
-y,x+1/2,-z+1/2
y+1/2,-x,z+1/2
-y+1/2,x,-z+1/2
y+1/2,-x+1/2,z
-y+1/2,x+1/2,-z
-y,x,z
y,-x,-z
-y,x+1/2,z+1/2
y,-x+1/2,-z+1/2
-y+1/2,x,z+1/2
y+1/2,-x,-z+1/2
-y+1/2,x+1/2,z
y+1/2,-x+1/2,-z
x,z,-y
-x,-z,y
x,z+1/2,-y+1/2
-x,-z+1/2,y+1/2
x+1/2,z,-y+1/2
-x+1/2,-z,y+1/2
x+1/2,z+1/2,-y
-x+1/2,-z+1/2,y
-x,z,y
x,-z,-y
-x,z+1/2,y+1/2
x,-z+1/2,-y+1/2
-x+1/2,z,y+1/2
x+1/2,-z,-y+1/2
-x+1/2,z+1/2,y
x+1/2,-z+1/2,-y
-x,-z,-y
x,z,y
-x,-z+1/2,-y+1/2
x,z+1/2,y+1/2
-x+1/2,-z,-y+1/2
x+1/2,z,y+1/2
-x+1/2,-z+1/2,-y
x+1/2,z+1/2,y
x,-z,y
-x,z,-y
x,-z+1/2,y+1/2
-x,z+1/2,-y+1/2
x+1/2,-z,y+1/2
-x+1/2,z,-y+1/2
x+1/2,-z+1/2,y
-x+1/2,z+1/2,-y
z,y,-x
-z,-y,x
z,y+1/2,-x+1/2
-z,-y+1/2,x+1/2
z+1/2,y,-x+1/2
-z+1/2,-y,x+1/2
z+1/2,y+1/2,-x
-z+1/2,-y+1/2,x
z,-y,x
-z,y,-x
z,-y+1/2,x+1/2
-z,y+1/2,-x+1/2
z+1/2,-y,x+1/2
-z+1/2,y,-x+1/2
z+1/2,-y+1/2,x
-z+1/2,y+1/2,-x
-z,y,x
z,-y,-x
-z,y+1/2,x+1/2
z,-y+1/2,-x+1/2
-z+1/2,y,x+1/2
z+1/2,-y,-x+1/2
-z+1/2,y+1/2,x
z+1/2,-y+1/2,-x
-z,-y,-x
z,y,x
-z,-y+1/2,-x+1/2
z,y+1/2,x+1/2
-z+1/2,-y,-x+1/2
z+1/2,y,x+1/2
-z+1/2,-y+1/2,-x
z+1/2,y+1/2,x

loop_
_atom_site_aniso_label
_atom_site_aniso_U_11
_atom_site_aniso_U_22
_atom_site_aniso_U_33
_atom_site_aniso_U_12
_atom_site_aniso_U_13
_atom_site_aniso_U_23
_atom_site_aniso_type_symbol
Cd 0.0295(3) 0.0295(3) 0.0295(3) 0.000 0.000 0.000 Cd
Ir 0.0224(2) 0.0224(2) 0.0224(2) 0.000 0.000 0.000 Ir
C1 0.040(2) 0.027(3) 0.040(2) 0.000 0.000 0.000 C
N1 0.103(4) 0.017(3) 0.103(4) 0.000 0.000 0.000 N
O1 0.120(10) 0.110(10) 0.120(10) 0.000 0.000 0.000 O
O2 0.07(3) 0.07(3) 0.07(3) 0.000 0.000 0.000 O
O3 0.071(8) 0.071(8) 0.071(8) 0.020(10) 0.020(10) 0.020(10) O
O4 0.11(3) 0.11(3) 0.11(3) 0.000 0.000 0.000 O

loop_
_atom_site_label
_atom_site_occupancy
_atom_site_fract_x
_atom_site_fract_y
_atom_site_fract_z
_atom_site_U_iso_or_equiv
_atom_site_thermal_displace_type
_atom_site_calc_flag
_atom_site_refinement_flags
_atom_site_type_symbol
Cd 1.000 .0 .0 .500 .0295(3) Uani d ST Cd
Ir .667 .0 .0 .0 .0224(2) Uani d STP Ir
C1 .667 .0 .1853(6) .0 .036(2) Uani d STP C
N1 .667 .0 .2905(6) .0 .074(4) Uani d STP N
O1 .333 .0 .284(2) .0 .120(10) Uani d STP O
O2 .333 .0 .0 .0 .07(3) Uani d STP O
O3 .125 .150(2) .150(2) .150(2) .071(8) Uani d STP O
O4 .333 .250 .250 .250 .11(3) Uani d STP O

loop_
_atom_type_symbol
_atom_type_description
_atom_type_scat_dispersion_real
_atom_type_scat_dispersion_imag
_atom_type_scat_source
C C 0.002 0.002 'International Tables Vol IV Table 2.3.1'
H H 0.0 0.0 'International Tables Vol IV Table 2.3.1'
Cd Cd -1.005 1.202 'International Tables Vol IV Table 2.3.1'
Ir Ir -2.066 7.990 'International Tables Vol IV Table 2.3.1'
N N 0.004 0.003 'International Tables Vol IV Table 2.3.1'
O O 0.008 0.006 'International Tables Vol IV Table 2.3.1'

loop_
_geom_angle_atom_site_label_1
_geom_angle_atom_site_label_2
_geom_angle_atom_site_label_3
_geom_angle_site_symmetry_3
_geom_angle
_geom_angle_publ_flag
N1 Cd N1 35_554 90.0 ?
N1 Cd N1 2_565 180.0 ?
O1 Cd N1 35_554 90.0 ?
O1 Cd N1 2_554 180.0 ?
C1 IR C1 33_555 90.0 ?
C1 IR C1 2_555 180.0 ?
IR C1 N1 . 180.0 ?
Cd N1 C1 . 180.0 ?
Cd O1 O2 . 180.0 ?
Cd O1 O3 . 122.3(6) yes
O2 O1 O3 . 57.7(6) ?
O3 O1 O3 10_555 73.4(6) ?
O3 O1 O3 17_555 115.0(10) yes
O1 O2 O1 33_555 90.0 ?
O1 O2 O1 2_555 180.0 ?
O1 O2 O3 . 54.7(7) ?
O1 O2 O3 2_555 125.3(7) yes
O3 O2 O3 2_555 180.0 ?
O3 O2 O3 9_555 109.5(7) yes
O3 O2 O3 10_555 70.5(7) ?
O1 O3 O1 33_555 106.4(7) yes
O1 O3 O2 . 67.6(6) yes

loop_
_geom_bond_atom_site_label_1
_geom_bond_atom_site_label_2
_geom_bond_distance
_geom_bond_publ_flag
Cd N1 2.273(7) yes
Cd O1 2.35(2) yes
Ir C1 2.010(7) yes
C1 N1 1.141(9) yes

loop_
_geom_contact_atom_site_label_1
_geom_contact_atom_site_label_2
_geom_contact_distance
_geom_contact_publ_flag
O1 O2 3.08(2) yes
O1 O3 2.72(2) yes
O2 O3 2.81(3) yes
